data_7704382
loop_
_publ_author_name
'Gyton, Matthew R.'
'Kynman, Amy E.'
'Leforestier, Baptiste'
'Gallo, Angelo'
'Lewandowski, J\'ozef R'
'Chaplin, Adrian B.'

_publ_section_title
;
 Isolation and structural characterisation of rhodium(iii)
 \h<sup>2</sup>-fluoroarene complexes: experimental verification of
 predicted regioselectivity.
;
_journal_issue 18
_journal_name_full 'Dalton transactions (Cambridge, England : 2003)'
_journal_page_first 5791
_journal_page_last 5793
_journal_paper_doi 10.1039/d0dt01137a
_journal_volume 49
_journal_year 2020
_chemical_formula_moiety 'C31 H25 F2 N5 Rh, C32 H12 B F24'
_chemical_formula_sum 'C63 H37 B F26 N5 Rh'
_chemical_formula_weight 1471.69
_chemical_melting_point ?
_space_group_crystal_system monoclinic
_space_group_IT_number 14
_space_group_name_Hall '-P 2ybc'
_space_group_name_H-M_alt 'P 1 21/c 1'
_atom_sites_solution_hydrogens geom
_atom_sites_solution_primary dual
_atom_sites_solution_secondary difmap
_audit_creation_date 2019-08-19
_audit_creation_method
;
Olex2 1.2
(compiled 2018.05.29 svn.r3510 for OlexSys, GUI svn.r5506)
;
_audit_update_record
;
2020-03-04 deposited with the CCDC.	2020-04-03 downloaded from the CCDC.
;
_cell_angle_alpha 90
_cell_angle_beta 106.8752(8)
_cell_angle_gamma 90
_cell_formula_units_Z 4
_cell_length_a 12.68561(11)
_cell_length_b 27.25348(15)
_cell_length_c 18.40461(13)
_cell_measurement_reflns_used 28114
_cell_measurement_temperature 150(2)
_cell_measurement_theta_max 73.3700
_cell_measurement_theta_min 2.9360
_cell_volume 6088.98(8)
_computing_cell_refinement 'CrysAlisPro 1.171.40.53a (Rigaku OD, 2019)'
_computing_data_collection 'CrysAlisPro 1.171.40.53a (Rigaku OD, 2019)'
_computing_data_reduction 'CrysAlisPro 1.171.40.53a (Rigaku OD, 2019)'
_computing_molecular_graphics 'Olex2 (Dolomanov et al., 2009)'
_computing_publication_material 'Olex2 (Dolomanov et al., 2009)'
_computing_structure_refinement 'ShelXL (Sheldrick, 2015)'
_computing_structure_solution 'ShelXT (Sheldrick, 2015)'
_diffrn_ambient_environment N~2~
_diffrn_ambient_temperature 150(2)
_diffrn_detector 'CCD plate'
_diffrn_detector_area_resol_mean 5.3046
_diffrn_detector_type AtlasS2
_diffrn_measured_fraction_theta_full 0.998
_diffrn_measured_fraction_theta_max 0.998
_diffrn_measurement_details
;
List of Runs (angles in degrees, time in seconds):

  # Type    Start    End  Width  t~exp~   \w     \q     \k     \f   Frames
#--------------------------------------------------------------------------
  1  \w   -117.00 -18.00   1.00    3.50    --  -42.07 -37.00-150.00   99
  2  \w    -92.00  -2.00   1.00    3.50    --  -42.07 125.00 150.00   90
  3  \w    -92.00  -2.00   1.00    3.50    --  -42.07 125.00  90.00   90
  4  \w      1.00  83.00   1.00    3.50    --   42.07 -99.00  90.00   82
  5  \w     24.00 110.00   1.00   14.00    --  107.00 -94.00-150.00   86
  6  \w     34.00 118.00   1.00   14.00    --  107.00-125.00  90.00   84
  7  \w     34.00 133.00   1.00   14.00    --  107.00 -45.00  90.00   99
  8  \w     34.00 118.00   1.00   14.00    --  107.00-125.00   0.00   84
  9  \w     94.00 178.00   1.00   14.00    --  107.00 125.00-150.00   84
 10  \w     74.00 178.00   1.00   14.00    --  107.00  77.00 120.00  104
 11  \w     94.00 178.00   1.00   14.00    --  107.00 125.00 -90.00   84
 12  \w     81.00 178.00   1.00   14.00    --  107.00  45.00-150.00   97
 13  \w     78.00 178.00   1.00   14.00    --  107.00  61.00-120.00  100
 14  \w     35.00 136.00   1.00   14.00    --  107.00 -61.00-120.00  101
 15  \w   -114.00 -14.00   1.00    3.50    --  -42.07 -57.00 -30.00  100
 16  \w   -118.00 -68.00   1.00    3.50    --  -42.07 -77.00 120.00   50
 17  \w    -32.00  59.00   1.00    3.50    --   42.07 -37.00 -90.00   91
;
_diffrn_measurement_device 'four-circle diffractometer'
_diffrn_measurement_device_type 'Rigaku Oxford Diffraction: SuperNova, Dual, Cu at zero, AtlasS2'
_diffrn_measurement_method '\w scans'
_diffrn_orient_matrix_type 'CrysAlisPro convention (1999,Acta A55,543-557)'
_diffrn_orient_matrix_UB_11 0.0687437000
_diffrn_orient_matrix_UB_12 -0.0474984000
_diffrn_orient_matrix_UB_13 0.0122335000
_diffrn_orient_matrix_UB_21 0.0897810000
_diffrn_orient_matrix_UB_22 0.0264281000
_diffrn_orient_matrix_UB_23 -0.0264310000
_diffrn_orient_matrix_UB_31 0.0576356000
_diffrn_orient_matrix_UB_32 0.0155092000
_diffrn_orient_matrix_UB_33 0.0824729000
_diffrn_radiation_monochromator mirror
_diffrn_radiation_probe x-ray
_diffrn_radiation_type CuK\a
_diffrn_radiation_wavelength 1.54184
_diffrn_reflns_av_R_equivalents 0.0434
_diffrn_reflns_av_unetI/netI 0.0295
_diffrn_reflns_Laue_measured_fraction_full 0.998
_diffrn_reflns_Laue_measured_fraction_max 0.998
_diffrn_reflns_limit_h_max 15
_diffrn_reflns_limit_h_min -13
_diffrn_reflns_limit_k_max 33
_diffrn_reflns_limit_k_min -33
_diffrn_reflns_limit_l_max 22
_diffrn_reflns_limit_l_min -20
_diffrn_reflns_number 54052
_diffrn_reflns_point_group_measured_fraction_full 0.998
_diffrn_reflns_point_group_measured_fraction_max 0.998
_diffrn_reflns_theta_full 70.072
_diffrn_reflns_theta_max 70.072
_diffrn_reflns_theta_min 6.497
_diffrn_source 'micro-focus sealed X-ray tube'
_diffrn_source_type 'SuperNova (Cu) X-ray Source'
_exptl_absorpt_coefficient_mu 3.406
_exptl_absorpt_correction_T_max 1.000
_exptl_absorpt_correction_T_min 0.261
_exptl_absorpt_correction_type gaussian
_exptl_absorpt_process_details
;
CrysAlisPro 1.171.40.53a (Rigaku Oxford Diffraction, 2019)
Numerical absorption correction based on gaussian integration over
			a multifaceted crystal model
Empirical absorption correction using spherical harmonics,
 implemented in SCALE3 ABSPACK scaling algorithm.
;
_exptl_crystal_colour yellow
_exptl_crystal_colour_primary yellow
_exptl_crystal_density_diffrn 1.605
_exptl_crystal_density_meas ?
_exptl_crystal_description block
_exptl_crystal_F_000 2936
_exptl_crystal_recrystallization_method 'Crystals grown from 1,2-F2C6H4-hexane at 293 K'
_exptl_crystal_size_max 0.424
_exptl_crystal_size_mid 0.152
_exptl_crystal_size_min 0.089
_refine_diff_density_max 1.569
_refine_diff_density_min -1.290
_refine_diff_density_rms 0.078
_refine_ls_extinction_method none
_refine_ls_goodness_of_fit_ref 1.038
_refine_ls_hydrogen_treatment constr
_refine_ls_matrix_type full
_refine_ls_number_parameters 951
_refine_ls_number_reflns 11552
_refine_ls_number_restraints 453
_refine_ls_restrained_S_all 1.175
_refine_ls_R_factor_all 0.0535
_refine_ls_R_factor_gt 0.0494
_refine_ls_shift/su_max 0.000
_refine_ls_shift/su_mean 0.000
_refine_ls_structure_factor_coef Fsqd
_refine_ls_weighting_details 'w=1/[\s^2^(Fo^2^)+(0.0563P)^2^+11.9245P] where P=(Fo^2^+2Fc^2^)/3'
_refine_ls_weighting_scheme calc
_refine_ls_wR_factor_gt 0.1207
_refine_ls_wR_factor_ref 0.1234
_reflns_Friedel_coverage 0.000
_reflns_number_gt 10640
_reflns_number_total 11552
_reflns_threshold_expression 'I > 2\s(I)'
_cod_data_source_file d0dt01137a3.cif
_cod_data_source_block 0519abc19s
_cod_depositor_comments
;
The following automatic conversions were performed:

data item '_chemical_melting_point' value 'not measured' was changed
to '?' -- the value is undefined or not given.

data item '_exptl_crystal_density_meas' value 'not measured' was
changed to '?' -- the value is perceived as not measured.

Automatic conversion script
Id: cif_fix_values 7556 2019-12-06 15:28:31Z antanas 
;
_cod_database_code 7704382
_shelx_shelxl_version_number 2014/7
_shelx_space_group_comment
;
The symmetry employed for this shelxl refinement is uniquely defined
by the following loop, which should always be used as a source of
symmetry information in preference to the above space-group names.
They are only intended as comments.
;
_olex2_refinement_description
;
1. Fixed Uiso
 At 1.2 times of:
  All C(H) groups
 At 1.5 times of:
  All C(H,H,H) groups
2. Restrained distances
 C208-F14 \\sim C208-F15 \\sim C208-F16 \\sim C208-F14A \\sim C208-F15A \\sim
C208-F16A
 with sigma of 0.01
 F14-F15 \\sim F15-F16 \\sim F16-F14 \\sim F14A-F15A \\sim F15A-F16A \\sim
F16A-F14A
 with sigma of 0.01
 C205-F14 \\sim C205-F15 \\sim C205-F16 \\sim C205-F14A \\sim C205-F15A \\sim
C205-F16A
 with sigma of 0.01
 C215-F17 \\sim C215-F18 \\sim C215-F19 \\sim C215-F17A \\sim C215-F18A \\sim
C215-F19A
 with sigma of 0.01
 F17-F18 \\sim F18-F19 \\sim F19-F17 \\sim F17A-F18A \\sim F18A-F19A \\sim
F19A-F17A
 with sigma of 0.01
 C211-F17 \\sim C211-F18 \\sim C211-F19 \\sim C211-F17A \\sim C211-F18A \\sim
C211-F19A
 with sigma of 0.01
 C216-F20 \\sim C216-F21 \\sim C216-F22 \\sim C216-F20A \\sim C216-F21A \\sim
C216-F22A
 with sigma of 0.01
 F20-F21 \\sim F21-F22 \\sim F22-F20 \\sim F20A-F21A \\sim F21A-F22A \\sim
F22A-F20A
 with sigma of 0.01
 C213-F20 \\sim C213-F21 \\sim C213-F22 \\sim C213-F20A \\sim C213-F21A \\sim
C213-F22A
 with sigma of 0.01
3. Uiso/Uaniso restraints and constraints
F1 \\sim F2 \\sim F11 \\sim F12 \\sim F13 \\sim F14 \\sim F14A \\sim F15 \\sim
F15A \\sim F16 \\sim F16A \\sim F17 \\sim F17A \\sim F18 \\sim F18A \\sim F19
\\sim F19A \\sim F20 \\sim F20A \\sim F21 \\sim F21A \\sim F22 \\sim F22A \\sim
F23 \\sim F24 \\sim F25 \\sim F26 \\sim F27 \\sim F28 \\sim F29 \\sim F30 \\sim
F31 \\sim F32 \\sim F33 \\sim F34: within 2A with sigma of 0.01 and sigma for
terminal atoms of 0.02
Uanis(F1) \\sim Ueq, Uanis(F2) \\sim Ueq, Uanis(F11) \\sim Ueq, Uanis(F12)
\\sim Ueq, Uanis(F13) \\sim Ueq, Uanis(F14) \\sim Ueq, Uanis(F14A) \\sim Ueq,
Uanis(F15) \\sim Ueq, Uanis(F15A) \\sim Ueq, Uanis(F16) \\sim Ueq, Uanis(F16A)
\\sim Ueq, Uanis(F17) \\sim Ueq, Uanis(F17A) \\sim Ueq, Uanis(F18) \\sim Ueq,
Uanis(F18A) \\sim Ueq, Uanis(F19) \\sim Ueq, Uanis(F19A) \\sim Ueq, Uanis(F20)
\\sim Ueq, Uanis(F20A) \\sim Ueq, Uanis(F21) \\sim Ueq, Uanis(F21A) \\sim Ueq,
Uanis(F22) \\sim Ueq, Uanis(F22A) \\sim Ueq, Uanis(F23) \\sim Ueq, Uanis(F24)
\\sim Ueq, Uanis(F25) \\sim Ueq, Uanis(F26) \\sim Ueq, Uanis(F27) \\sim Ueq,
Uanis(F28) \\sim Ueq, Uanis(F29) \\sim Ueq, Uanis(F30) \\sim Ueq, Uanis(F31)
\\sim Ueq, Uanis(F32) \\sim Ueq, Uanis(F33) \\sim Ueq, Uanis(F34) \\sim Ueq:
with sigma of 0.007 and sigma for terminal atoms of 0.014
4. Others
 Sof(F20A)=Sof(F21A)=Sof(F22A)=1-FVAR(1)
 Sof(F20)=Sof(F21)=Sof(F22)=FVAR(1)
 Sof(F14A)=Sof(F15A)=Sof(F16A)=1-FVAR(2)
 Sof(F14)=Sof(F15)=Sof(F16)=FVAR(2)
 Sof(F17A)=Sof(F18A)=Sof(F19A)=1-FVAR(3)
 Sof(F17)=Sof(F18)=Sof(F19)=FVAR(3)
5.a Aromatic/amide H refined with riding coordinates:
 C3(H3), C4(H4), C5(H5), C6(H6), C8(H8), C9(H9), C10(H10), C11(H11), C14(H14),
 C15(H15), C16(H16), C17(H17), C22(H22), C23(H23), C24(H24), C29(H29), C30(H30),
  C34(H34), C35(H35), C202(H202), C204(H204), C206(H206), C210(H210),
 C212(H212), C214(H214), C218(H218), C220(H220), C222(H222), C226(H226),
 C228(H228), C230(H230)
5.b Idealised Me refined as rotating group:
 C36(H36A,H36B,H36C), C37(H37A,H37B,H37C)
;
_olex2_submission_special_instructions 'No special instructions were received'
_oxdiff_exptl_absorpt_empirical_details
;
Empirical correction (ABSPACK) includes:
- Absorption correction using spherical harmonics
- Frame scaling
;
_oxdiff_exptl_absorpt_empirical_full_max 23.556
_oxdiff_exptl_absorpt_empirical_full_min 0.417

loop_
_space_group_symop_operation_xyz
'x, y, z'
'-x, y+1/2, -z+1/2'
'-x, -y, -z'
'x, -y-1/2, z-1/2'

loop_
_atom_site_label
_atom_site_type_symbol
_atom_site_fract_x
_atom_site_fract_y
_atom_site_fract_z
_atom_site_U_iso_or_equiv
_atom_site_adp_type
_atom_site_occupancy
_atom_site_site_symmetry_order
_atom_site_calc_flag
_atom_site_refinement_flags_posn
_atom_site_refinement_flags_adp
_atom_site_refinement_flags_occupancy
_atom_site_disorder_assembly
_atom_site_disorder_group
Rh1 Rh 0.00816(2) 0.49530(2) 0.27744(2) 0.02531(8) Uani 1 1 d . . . . .
F1 F 0.0758(3) 0.51160(12) 0.07561(15) 0.0788(9) Uani 1 1 d . U . . .
F2 F -0.0112(3) 0.60239(15) 0.05133(19) 0.1023(12) Uani 1 1 d . U . . .
N20 N -0.1053(2) 0.54917(9) 0.23540(15) 0.0284(5) Uani 1 1 d . . . . .
N26 N -0.1458(2) 0.50342(9) 0.12888(15) 0.0300(6) Uani 1 1 d . . . . .
N28 N -0.0718(2) 0.43339(10) 0.12301(14) 0.0311(6) Uani 1 1 d . . . . .
N31 N -0.0465(2) 0.57813(10) 0.35537(16) 0.0329(6) Uani 1 1 d . . . . .
N33 N 0.0739(2) 0.54138(11) 0.44536(15) 0.0361(6) Uani 1 1 d . . . . .
C1 C 0.0935(4) 0.54335(17) 0.1342(2) 0.0530(10) Uani 1 1 d . . . . .
C2 C 0.0497(4) 0.5894(2) 0.1219(3) 0.0654(13) Uani 1 1 d . . . . .
C3 C 0.0668(4) 0.62281(18) 0.1815(3) 0.0670(13) Uani 1 1 d . . . . .
H3 H 0.0372 0.6550 0.1729 0.080 Uiso 1 1 calc R . . . .
C4 C 0.1271(4) 0.60824(16) 0.2527(3) 0.0583(11) Uani 1 1 d . . . . .
H4 H 0.1405 0.6307 0.2939 0.070 Uiso 1 1 calc R . . . .
C5 C 0.1692(3) 0.56025(14) 0.2653(2) 0.0442(9) Uani 1 1 d . . . . .
H5 H 0.2097 0.5499 0.3149 0.053 Uiso 1 1 calc R . . . .
C6 C 0.1512(3) 0.52894(15) 0.2056(2) 0.0419(8) Uani 1 1 d . . . . .
H6 H 0.1793 0.4964 0.2137 0.050 Uiso 1 1 calc R . . . .
C7 C -0.1000(3) 0.44945(12) 0.30474(17) 0.0310(7) Uani 1 1 d . . . . .
C8 C -0.2094(3) 0.45917(14) 0.2947(2) 0.0390(8) Uani 1 1 d . . . . .
H8 H -0.2381 0.4908 0.2786 0.047 Uiso 1 1 calc R . . . .
C9 C -0.2788(3) 0.42259(16) 0.3082(2) 0.0476(9) Uani 1 1 d . . . . .
H9 H -0.3542 0.4295 0.3021 0.057 Uiso 1 1 calc R . . . .
C10 C -0.2370(4) 0.37626(15) 0.3304(2) 0.0489(10) Uani 1 1 d . . . . .
H10 H -0.2844 0.3511 0.3381 0.059 Uiso 1 1 calc R . . . .
C11 C -0.1269(4) 0.36667(13) 0.34138(19) 0.0431(9) Uani 1 1 d . . . . .
H11 H -0.0991 0.3347 0.3565 0.052 Uiso 1 1 calc R . . . .
C12 C -0.0556(3) 0.40316(12) 0.33061(17) 0.0334(7) Uani 1 1 d . . . . .
C13 C 0.0633(3) 0.39870(12) 0.34526(17) 0.0347(7) Uani 1 1 d . . . . .
C14 C 0.1266(4) 0.35901(13) 0.3808(2) 0.0449(9) Uani 1 1 d . . . . .
H14 H 0.0921 0.3315 0.3960 0.054 Uiso 1 1 calc R . . . .
C15 C 0.2399(4) 0.35960(14) 0.3942(2) 0.0527(11) Uani 1 1 d . . . . .
H15 H 0.2827 0.3322 0.4177 0.063 Uiso 1 1 calc R . . . .
C16 C 0.2903(4) 0.39935(15) 0.3737(2) 0.0500(10) Uani 1 1 d . . . . .
H16 H 0.3680 0.3996 0.3835 0.060 Uiso 1 1 calc R . . . .
C17 C 0.2281(3) 0.43961(13) 0.3384(2) 0.0405(8) Uani 1 1 d . . . . .
H17 H 0.2640 0.4671 0.3245 0.049 Uiso 1 1 calc R . . . .
C18 C 0.1143(3) 0.43997(11) 0.32337(17) 0.0331(7) Uani 1 1 d . . . . .
C21 C -0.1685(3) 0.54638(11) 0.16387(18) 0.0307(7) Uani 1 1 d . . . . .
C22 C -0.2457(3) 0.58220(13) 0.1328(2) 0.0389(8) Uani 1 1 d . . . . .
H22 H -0.2893 0.5811 0.0812 0.047 Uiso 1 1 calc R . . . .
C23 C -0.2561(3) 0.61991(13) 0.1811(2) 0.0431(9) Uani 1 1 d . . . . .
H23 H -0.3079 0.6453 0.1618 0.052 Uiso 1 1 calc R . . . .
C24 C -0.1940(3) 0.62168(12) 0.2560(2) 0.0397(8) Uani 1 1 d . . . . .
H24 H -0.2034 0.6472 0.2887 0.048 Uiso 1 1 calc R . . . .
C25 C -0.1177(3) 0.58500(11) 0.28184(19) 0.0312(7) Uani 1 1 d . . . . .
C27 C -0.0651(3) 0.47139(11) 0.16953(17) 0.0276(6) Uani 1 1 d . . . . .
C29 C -0.1540(3) 0.44043(14) 0.05496(19) 0.0398(8) Uani 1 1 d . . . . .
H29 H -0.1738 0.4182 0.0135 0.048 Uiso 1 1 calc R . . . .
C30 C -0.2002(3) 0.48417(14) 0.05826(19) 0.0386(8) Uani 1 1 d . . . . .
H30 H -0.2584 0.4990 0.0200 0.046 Uiso 1 1 calc R . . . .
C32 C 0.0227(3) 0.53782(11) 0.37129(18) 0.0305(7) Uani 1 1 d . . . . .
C34 C 0.0400(3) 0.58296(15) 0.4764(2) 0.0470(9) Uani 1 1 d . . . . .
H34 H 0.0657 0.5932 0.5278 0.056 Uiso 1 1 calc R . . . .
C35 C -0.0347(3) 0.60561(14) 0.4210(2) 0.0441(9) Uani 1 1 d . . . . .
H35 H -0.0729 0.6350 0.4253 0.053 Uiso 1 1 calc R . . . .
C36 C -0.0025(3) 0.38938(13) 0.1406(2) 0.0410(8) Uani 1 1 d . . . . .
H36A H 0.0534 0.3936 0.1897 0.061 Uiso 1 1 calc GR . . . .
H36B H 0.0338 0.3843 0.1009 0.061 Uiso 1 1 calc GR . . . .
H36C H -0.0484 0.3608 0.1429 0.061 Uiso 1 1 calc GR . . . .
C37 C 0.1575(4) 0.50723(15) 0.4892(2) 0.0485(10) Uani 1 1 d . . . . .
H37A H 0.1522 0.4762 0.4616 0.073 Uiso 1 1 calc GR . . . .
H37B H 0.1454 0.5013 0.5387 0.073 Uiso 1 1 calc GR . . . .
H37C H 0.2309 0.5214 0.4967 0.073 Uiso 1 1 calc GR . . . .
F11 F 0.3368(2) 0.95192(11) 0.60754(17) 0.0713(8) Uani 1 1 d . U . . .
F12 F 0.4284(4) 0.91561(10) 0.54381(16) 0.0928(12) Uani 1 1 d . U . . .
F13 F 0.5026(3) 0.97186(10) 0.6214(2) 0.0827(9) Uani 1 1 d . U . . .
F14 F 0.5582(7) 0.9339(2) 0.9028(3) 0.0576(16) Uani 0.67(2) 1 d D U P A 1
F14A F 0.6506(17) 0.8618(3) 0.9328(5) 0.092(5) Uani 0.33(2) 1 d D U P A 2
F15 F 0.7136(5) 0.9062(5) 0.8947(4) 0.109(3) Uani 0.67(2) 1 d D U P A 1
F15A F 0.5418(9) 0.9240(6) 0.9101(7) 0.067(4) Uani 0.33(2) 1 d D U P A 2
F16 F 0.6065(7) 0.86030(19) 0.9352(2) 0.0666(18) Uani 0.67(2) 1 d D U P A 1
F16A F 0.6920(10) 0.9270(6) 0.8813(7) 0.067(4) Uani 0.33(2) 1 d D U P A 2
F17 F 0.6613(5) 0.76125(19) 0.4476(2) 0.0663(18) Uani 0.643(7) 1 d D U P B 1
F17A F 0.7882(11) 0.8197(4) 0.4907(5) 0.102(4) Uani 0.357(7) 1 d D U P B 2
F18 F 0.6995(5) 0.83239(14) 0.4872(2) 0.0694(16) Uani 0.643(7) 1 d D U P B 1
F18A F 0.7879(8) 0.7441(3) 0.4749(4) 0.082(3) Uani 0.357(7) 1 d D U P B 2
F19 F 0.8287(3) 0.7857(3) 0.4895(3) 0.093(2) Uani 0.643(7) 1 d D U P B 1
F19A F 0.6396(5) 0.7797(4) 0.4494(4) 0.071(3) Uani 0.357(7) 1 d D U P B 2
F20 F 0.9722(3) 0.79101(10) 0.8050(2) 0.0833(16) Uani 0.846(6) 1 d D U P C 1
F20A F 0.9712(12) 0.7052(3) 0.7850(9) 0.078(5) Uani 0.154(6) 1 d D U P C 2
F21 F 1.0169(2) 0.73129(19) 0.74732(18) 0.0833(15) Uani 0.846(6) 1 d D U P C 1
F21A F 0.9279(9) 0.7679(7) 0.8357(4) 0.057(4) Uani 0.154(6) 1 d D U P C 2
F22 F 0.9289(3) 0.71925(14) 0.82549(19) 0.0740(13) Uani 0.846(6) 1 d D U P C 1
F22A F 1.0165(7) 0.7748(7) 0.7563(7) 0.062(5) Uani 0.154(6) 1 d D U P C 2
F23 F 0.6303(2) 0.56873(8) 0.90282(14) 0.0615(7) Uani 1 1 d . U . . .
F24 F 0.5868(3) 0.55552(9) 0.78323(16) 0.0680(7) Uani 1 1 d . U . . .
F25 F 0.7276(2) 0.59851(9) 0.83629(18) 0.0689(8) Uani 1 1 d . U . . .
F26 F 0.2613(3) 0.65101(13) 0.8795(2) 0.0977(12) Uani 1 1 d . U . . .
F27 F 0.3672(2) 0.69815(14) 0.95758(14) 0.0808(9) Uani 1 1 d . U . . .
F28 F 0.2565(2) 0.72714(13) 0.85868(17) 0.0794(9) Uani 1 1 d . U . . .
F29 F 0.4237(2) 0.60526(9) 0.50232(15) 0.0645(7) Uani 1 1 d . U . . .
F30 F 0.3755(3) 0.65230(10) 0.40509(14) 0.0676(7) Uani 1 1 d . U . . .
F31 F 0.2553(2) 0.61029(11) 0.43765(19) 0.0799(9) Uani 1 1 d . U . . .
F32 F 0.0215(2) 0.73208(13) 0.49394(19) 0.0883(11) Uani 1 1 d . U . . .
F33 F 0.0941(3) 0.80252(13) 0.4971(2) 0.0981(12) Uani 1 1 d . U . . .
F34 F 0.07960(19) 0.76996(11) 0.59737(14) 0.0632(7) Uani 1 1 d . U . . .
C201 C 0.5020(2) 0.81039(11) 0.71322(16) 0.0244(6) Uani 1 1 d . . . . .
C202 C 0.4655(3) 0.84616(11) 0.65736(18) 0.0285(6) Uani 1 1 d . . . . .
H202 H 0.4344 0.8361 0.6062 0.034 Uiso 1 1 calc R . . . .
C203 C 0.4731(3) 0.89622(12) 0.6741(2) 0.0363(7) Uani 1 1 d . . . . .
C204 C 0.5163(3) 0.91224(13) 0.7477(2) 0.0419(8) Uani 1 1 d . . . . .
H204 H 0.5207 0.9463 0.7593 0.050 Uiso 1 1 calc R . . . .
C205 C 0.5531(3) 0.87769(13) 0.8043(2) 0.0388(8) Uani 1 1 d D . . . .
C206 C 0.5461(3) 0.82767(12) 0.78780(17) 0.0307(7) Uani 1 1 d . . . . .
H206 H 0.5716 0.8047 0.8279 0.037 Uiso 1 1 calc R . . . .
C207 C 0.4348(4) 0.93309(13) 0.6117(3) 0.0501(10) Uani 1 1 d . . . . .
C208 C 0.6078(3) 0.89562(14) 0.8829(2) 0.0571(12) Uani 1 1 d D . . . .
C209 C 0.6291(2) 0.75280(10) 0.66877(16) 0.0222(6) Uani 1 1 d . . . . .
C210 C 0.6345(2) 0.76385(10) 0.59577(16) 0.0245(6) Uani 1 1 d . . . . .
H210 H 0.5678 0.7669 0.5558 0.029 Uiso 1 1 calc R . . . .
C211 C 0.7338(2) 0.77046(11) 0.57971(17) 0.0291(6) Uani 1 1 d D . . . .
C212 C 0.8333(3) 0.76562(12) 0.63638(18) 0.0299(7) Uani 1 1 d . . . . .
H212 H 0.9016 0.7699 0.6256 0.036 Uiso 1 1 calc R . . . .
C213 C 0.8296(2) 0.75440(11) 0.70870(17) 0.0283(6) Uani 1 1 d D . . . .
C214 C 0.7310(2) 0.74855(10) 0.72495(16) 0.0253(6) Uani 1 1 d . . . . .
H214 H 0.7318 0.7414 0.7756 0.030 Uiso 1 1 calc R . . . .
C215 C 0.7342(3) 0.78316(14) 0.5010(2) 0.0487(10) Uani 1 1 d D . . . .
C216 C 0.9366(3) 0.74967(11) 0.77110(18) 0.0352(7) Uani 1 1 d D . . . .
C217 C 0.5070(2) 0.71360(11) 0.75619(16) 0.0247(6) Uani 1 1 d . . . . .
C218 C 0.5697(3) 0.67041(11) 0.77092(17) 0.0271(6) Uani 1 1 d . . . . .
H218 H 0.6241 0.6650 0.7456 0.033 Uiso 1 1 calc R . . . .
C219 C 0.5541(3) 0.63523(11) 0.82187(18) 0.0305(7) Uani 1 1 d . . . . .
C220 C 0.4741(3) 0.64096(12) 0.85808(17) 0.0334(7) Uani 1 1 d . . . . .
H220 H 0.4626 0.6165 0.8918 0.040 Uiso 1 1 calc R . . . .
C221 C 0.4103(3) 0.68353(12) 0.84416(17) 0.0305(7) Uani 1 1 d . . . . .
C222 C 0.4273(3) 0.71902(11) 0.79479(16) 0.0273(6) Uani 1 1 d . . . . .
H222 H 0.3835 0.7479 0.7869 0.033 Uiso 1 1 calc R . . . .
C223 C 0.6244(3) 0.59003(13) 0.8359(2) 0.0421(8) Uani 1 1 d . . . . .
C224 C 0.3250(3) 0.69008(14) 0.88423(19) 0.0402(8) Uani 1 1 d . . . . .
C225 C 0.4085(2) 0.73583(10) 0.61753(15) 0.0222(6) Uani 1 1 d . . . . .
C226 C 0.4188(3) 0.69654(11) 0.57092(17) 0.0259(6) Uani 1 1 d . . . . .
H226 H 0.4889 0.6817 0.5786 0.031 Uiso 1 1 calc R . . . .
C227 C 0.3297(3) 0.67865(12) 0.51397(17) 0.0291(7) Uani 1 1 d . . . . .
C228 C 0.2268(3) 0.69933(12) 0.50024(17) 0.0307(7) Uani 1 1 d . . . . .
H228 H 0.1664 0.6876 0.4604 0.037 Uiso 1 1 calc R . . . .
C229 C 0.2136(2) 0.73771(12) 0.54606(16) 0.0273(6) Uani 1 1 d . . . . .
C230 C 0.3031(2) 0.75524(11) 0.60390(16) 0.0241(6) Uani 1 1 d . . . . .
H230 H 0.2916 0.7813 0.6350 0.029 Uiso 1 1 calc R . . . .
C231 C 0.3470(3) 0.63644(15) 0.4655(2) 0.0432(9) Uani 1 1 d . . . . .
C232 C 0.1037(3) 0.76091(15) 0.5333(2) 0.0393(8) Uani 1 1 d . . . . .
B200 B 0.5116(3) 0.75261(12) 0.68952(18) 0.0223(6) Uani 1 1 d . . . . .

loop_
_atom_site_aniso_label
_atom_site_aniso_U_11
_atom_site_aniso_U_22
_atom_site_aniso_U_33
_atom_site_aniso_U_23
_atom_site_aniso_U_13
_atom_site_aniso_U_12
Rh1 0.02653(14) 0.02316(12) 0.02348(12) -0.00278(8) 0.00290(9) 0.00181(8)
F1 0.094(2) 0.101(2) 0.0464(14) -0.0089(14) 0.0282(15) -0.0293(18)
F2 0.100(3) 0.131(3) 0.0706(19) 0.060(2) 0.0172(18) 0.008(2)
N20 0.0275(14) 0.0253(12) 0.0315(13) -0.0010(10) 0.0072(11) 0.0012(10)
N26 0.0258(14) 0.0334(14) 0.0273(13) -0.0009(10) 0.0024(11) 0.0021(10)
N28 0.0347(15) 0.0306(13) 0.0259(13) -0.0058(10) 0.0056(11) 0.0013(11)
N31 0.0356(16) 0.0289(13) 0.0371(14) -0.0098(11) 0.0151(12) -0.0049(11)
N33 0.0396(17) 0.0406(15) 0.0272(13) -0.0108(11) 0.0080(12) -0.0128(12)
C1 0.059(3) 0.064(3) 0.043(2) 0.0025(19) 0.0238(19) -0.014(2)
C2 0.057(3) 0.079(3) 0.060(3) 0.033(3) 0.017(2) -0.002(2)
C3 0.067(3) 0.052(3) 0.090(4) 0.023(3) 0.037(3) 0.003(2)
C4 0.060(3) 0.048(2) 0.073(3) 0.001(2) 0.028(2) -0.008(2)
C5 0.039(2) 0.045(2) 0.051(2) 0.0012(17) 0.0161(17) -0.0009(16)
C6 0.034(2) 0.052(2) 0.0420(19) 0.0104(16) 0.0150(16) -0.0092(16)
C7 0.0344(18) 0.0321(16) 0.0258(15) -0.0055(12) 0.0076(13) -0.0095(13)
C8 0.037(2) 0.0432(19) 0.0359(17) -0.0048(14) 0.0096(15) -0.0069(15)
C9 0.043(2) 0.063(2) 0.0369(19) -0.0091(17) 0.0117(16) -0.0182(19)
C10 0.065(3) 0.050(2) 0.0323(18) -0.0062(16) 0.0153(18) -0.029(2)
C11 0.066(3) 0.0364(18) 0.0253(16) -0.0029(13) 0.0112(16) -0.0161(17)
C12 0.048(2) 0.0304(16) 0.0195(14) -0.0051(12) 0.0064(13) -0.0056(14)
C13 0.051(2) 0.0286(15) 0.0208(14) -0.0051(12) 0.0040(14) 0.0014(14)
C14 0.065(3) 0.0316(17) 0.0320(17) -0.0006(14) 0.0048(17) 0.0066(17)
C15 0.069(3) 0.0366(19) 0.040(2) -0.0001(16) -0.0034(19) 0.0196(19)
C16 0.045(2) 0.050(2) 0.044(2) -0.0072(17) -0.0061(17) 0.0172(18)
C17 0.0337(19) 0.0380(18) 0.0420(19) -0.0029(15) -0.0011(15) 0.0058(14)
C18 0.045(2) 0.0274(15) 0.0228(14) -0.0027(12) 0.0028(13) 0.0060(13)
C21 0.0296(17) 0.0287(15) 0.0336(16) 0.0033(12) 0.0088(13) -0.0006(12)
C22 0.0310(19) 0.0364(17) 0.0464(19) 0.0099(15) 0.0065(15) 0.0028(14)
C23 0.033(2) 0.0286(17) 0.069(3) 0.0105(16) 0.0177(18) 0.0093(14)
C24 0.038(2) 0.0261(16) 0.059(2) -0.0030(15) 0.0219(18) 0.0025(14)
C25 0.0314(18) 0.0241(14) 0.0426(18) -0.0030(13) 0.0178(14) -0.0033(12)
C27 0.0267(16) 0.0268(14) 0.0277(14) -0.0005(12) 0.0052(12) 0.0000(12)
C29 0.044(2) 0.0447(19) 0.0257(16) -0.0068(14) 0.0025(14) -0.0020(16)
C30 0.037(2) 0.0470(19) 0.0256(16) -0.0004(14) -0.0014(14) -0.0003(15)
C32 0.0303(17) 0.0294(15) 0.0316(16) -0.0047(12) 0.0085(13) -0.0057(12)
C34 0.050(2) 0.053(2) 0.0396(19) -0.0221(17) 0.0156(18) -0.0154(18)
C35 0.047(2) 0.0411(19) 0.050(2) -0.0261(17) 0.0239(18) -0.0123(16)
C36 0.046(2) 0.0359(18) 0.0377(18) -0.0098(14) 0.0076(16) 0.0078(15)
C37 0.051(2) 0.056(2) 0.0296(18) -0.0019(16) -0.0029(16) -0.0086(18)
F11 0.0543(16) 0.0754(18) 0.0769(18) 0.0206(14) 0.0076(13) 0.0234(13)
F12 0.182(4) 0.0467(14) 0.0537(16) 0.0187(12) 0.0400(19) 0.0360(18)
F13 0.0752(19) 0.0435(14) 0.119(3) 0.0298(15) 0.0116(18) -0.0029(13)
F14 0.093(4) 0.043(2) 0.050(2) -0.0251(19) 0.043(2) -0.026(3)
F14A 0.104(9) 0.083(6) 0.051(5) -0.020(5) -0.037(5) 0.007(6)
F15 0.049(3) 0.203(7) 0.075(4) -0.081(4) 0.018(3) -0.040(4)
F15A 0.092(6) 0.061(6) 0.065(6) -0.025(5) 0.048(5) -0.044(5)
F16 0.057(4) 0.092(3) 0.034(2) -0.028(2) -0.0137(18) 0.021(2)
F16A 0.057(6) 0.083(7) 0.059(5) -0.041(5) 0.016(4) -0.040(5)
F17 0.102(4) 0.066(3) 0.030(2) -0.0151(19) 0.019(2) -0.024(3)
F17A 0.137(8) 0.104(7) 0.077(5) 0.015(5) 0.048(6) -0.058(6)
F18 0.103(4) 0.064(3) 0.040(2) 0.0281(18) 0.018(2) 0.014(2)
F18A 0.100(6) 0.120(7) 0.043(4) 0.019(4) 0.045(4) 0.030(5)
F19 0.039(2) 0.185(7) 0.066(3) 0.069(4) 0.031(2) 0.033(3)
F19A 0.042(4) 0.130(8) 0.039(4) 0.026(5) 0.011(3) 0.029(5)
F20 0.064(2) 0.0404(16) 0.098(3) -0.0136(17) -0.052(2) 0.0033(15)
F20A 0.058(8) 0.074(8) 0.079(9) 0.005(8) -0.017(7) 0.018(7)
F21 0.0293(16) 0.151(4) 0.0573(19) -0.019(2) -0.0064(13) 0.035(2)
F21A 0.031(7) 0.086(9) 0.041(7) -0.014(7) -0.013(5) 0.003(7)
F22 0.0414(18) 0.091(3) 0.068(2) 0.0444(19) -0.0177(15) -0.0024(16)
F22A 0.028(7) 0.095(9) 0.052(7) 0.014(7) -0.006(6) -0.025(7)
F23 0.0871(19) 0.0430(12) 0.0529(14) 0.0233(11) 0.0178(13) 0.0152(12)
F24 0.090(2) 0.0407(13) 0.0664(16) -0.0108(11) 0.0112(14) 0.0122(12)
F25 0.0483(15) 0.0526(14) 0.106(2) 0.0314(14) 0.0226(14) 0.0169(11)
F26 0.096(2) 0.094(2) 0.137(3) -0.033(2) 0.088(2) -0.0475(19)
F27 0.0669(18) 0.145(3) 0.0335(12) -0.0100(15) 0.0186(12) 0.0187(18)
F28 0.0604(17) 0.119(2) 0.0744(18) 0.0424(17) 0.0438(15) 0.0376(17)
F29 0.0818(19) 0.0452(13) 0.0637(15) -0.0167(11) 0.0167(14) 0.0144(12)
F30 0.090(2) 0.0758(17) 0.0504(14) -0.0122(12) 0.0407(14) 0.0069(15)
F31 0.0601(17) 0.0817(19) 0.101(2) -0.0637(17) 0.0280(16) -0.0287(14)
F32 0.0238(13) 0.113(2) 0.110(2) -0.0482(19) -0.0100(13) 0.0049(14)
F33 0.0668(19) 0.102(2) 0.136(3) 0.079(2) 0.0473(19) 0.0514(18)
F34 0.0346(13) 0.103(2) 0.0559(14) -0.0057(13) 0.0186(11) 0.0198(13)
C201 0.0195(15) 0.0278(14) 0.0252(14) -0.0033(11) 0.0053(11) -0.0029(11)
C202 0.0273(16) 0.0268(15) 0.0289(15) -0.0038(12) 0.0040(12) 0.0011(12)
C203 0.0362(19) 0.0269(16) 0.0450(19) -0.0035(14) 0.0104(15) 0.0015(13)
C204 0.040(2) 0.0305(17) 0.055(2) -0.0150(16) 0.0137(17) -0.0033(14)
C205 0.0320(19) 0.048(2) 0.0369(18) -0.0207(15) 0.0112(15) -0.0099(15)
C206 0.0260(16) 0.0391(17) 0.0259(15) -0.0040(13) 0.0054(12) -0.0045(13)
C207 0.056(3) 0.0282(17) 0.062(3) 0.0021(17) 0.012(2) 0.0065(16)
C208 0.051(3) 0.076(3) 0.044(2) -0.029(2) 0.013(2) -0.016(2)
C209 0.0200(15) 0.0196(13) 0.0243(13) -0.0001(10) 0.0020(11) -0.0004(10)
C210 0.0191(15) 0.0253(14) 0.0250(14) 0.0021(11) -0.0003(11) 0.0011(11)
C211 0.0228(16) 0.0332(16) 0.0302(15) 0.0036(12) 0.0058(12) 0.0014(12)
C212 0.0174(15) 0.0339(16) 0.0377(17) 0.0018(13) 0.0067(13) -0.0003(12)
C213 0.0217(16) 0.0269(14) 0.0303(15) -0.0001(12) -0.0021(12) 0.0027(11)
C214 0.0240(16) 0.0231(14) 0.0250(14) 0.0003(11) 0.0010(12) -0.0006(11)
C215 0.0273(19) 0.081(3) 0.0381(19) 0.0138(19) 0.0091(16) 0.0007(18)
C216 0.0237(17) 0.0379(17) 0.0358(17) 0.0018(14) -0.0044(13) 0.0029(13)
C217 0.0215(15) 0.0279(14) 0.0207(13) -0.0008(11) -0.0005(11) -0.0038(11)
C218 0.0257(16) 0.0281(15) 0.0251(14) 0.0003(11) 0.0036(12) -0.0028(12)
C219 0.0324(18) 0.0265(15) 0.0284(15) 0.0017(12) 0.0021(13) -0.0037(12)
C220 0.0391(19) 0.0323(16) 0.0257(15) 0.0041(12) 0.0045(13) -0.0102(14)
C221 0.0277(17) 0.0395(17) 0.0210(14) -0.0004(12) 0.0018(12) -0.0084(13)
C222 0.0239(16) 0.0329(15) 0.0220(14) 0.0002(11) 0.0017(12) -0.0022(12)
C223 0.051(2) 0.0304(17) 0.0439(19) 0.0098(15) 0.0130(17) 0.0041(15)
C224 0.037(2) 0.054(2) 0.0312(17) 0.0044(15) 0.0124(15) -0.0056(16)
C225 0.0220(15) 0.0232(13) 0.0208(13) 0.0018(10) 0.0054(11) -0.0035(11)
C226 0.0215(15) 0.0278(14) 0.0288(15) -0.0019(12) 0.0081(12) -0.0040(11)
C227 0.0268(17) 0.0337(16) 0.0287(15) -0.0068(12) 0.0108(13) -0.0088(13)
C228 0.0260(17) 0.0419(18) 0.0225(14) -0.0044(12) 0.0042(12) -0.0118(13)
C229 0.0202(15) 0.0377(16) 0.0237(14) 0.0036(12) 0.0060(12) -0.0018(12)
C230 0.0224(15) 0.0284(14) 0.0212(13) 0.0005(11) 0.0058(11) 0.0003(11)
C231 0.036(2) 0.053(2) 0.0418(19) -0.0204(17) 0.0137(16) -0.0116(17)
C232 0.0252(18) 0.056(2) 0.0334(17) 0.0034(15) 0.0026(14) 0.0039(15)
B200 0.0195(16) 0.0240(15) 0.0211(14) 0.0001(12) 0.0024(12) -0.0003(12)

loop_
_atom_type_symbol
_atom_type_description
_atom_type_scat_dispersion_real
_atom_type_scat_dispersion_imag
_atom_type_scat_source
C C 0.0181 0.0091 'International Tables Vol C Tables 4.2.6.8 and 6.1.1.4'
H H 0.0000 0.0000 'International Tables Vol C Tables 4.2.6.8 and 6.1.1.4'
B B 0.0090 0.0039 'International Tables Vol C Tables 4.2.6.8 and 6.1.1.4'
F F 0.0727 0.0534 'International Tables Vol C Tables 4.2.6.8 and 6.1.1.4'
N N 0.0311 0.0180 'International Tables Vol C Tables 4.2.6.8 and 6.1.1.4'
Rh Rh 0.0927 3.6045 'International Tables Vol C Tables 4.2.6.8 and 6.1.1.4'

loop_
_exptl_crystal_face_index_h
_exptl_crystal_face_index_k
_exptl_crystal_face_index_l
_exptl_crystal_face_perp_dist
6 -9 -7 0.0343
-4 -2 -8 0.1950
-6 9 7 0.0511
2 4 10 0.1890
-4 -16 3 0.0732
0 0 -11 0.1775
4 16 -2 0.0629
-7 -7 7 0.0582
0 18 0 0.0622

loop_
_geom_angle_atom_site_label_1
_geom_angle_atom_site_label_2
_geom_angle_atom_site_label_3
_geom_angle
_geom_angle_site_symmetry_1
_geom_angle_site_symmetry_3
_geom_angle_publ_flag
N20 Rh1 C5 88.02(11) . . ?
N20 Rh1 C6 94.05(11) . . ?
C6 Rh1 C5 28.77(12) . . ?
C7 Rh1 N20 94.80(12) . . ?
C7 Rh1 C5 170.67(12) . . ?
C7 Rh1 C6 158.84(13) . . ?
C7 Rh1 C18 81.58(14) . . ?
C7 Rh1 C27 83.94(12) . . ?
C7 Rh1 C32 92.38(12) . . ?
C18 Rh1 N20 176.09(13) . . ?
C18 Rh1 C5 95.34(13) . . ?
C18 Rh1 C6 89.86(14) . . ?
C18 Rh1 C27 103.13(12) . . ?
C18 Rh1 C32 100.52(13) . . ?
C27 Rh1 N20 77.84(11) . . ?
C27 Rh1 C5 105.36(12) . . ?
C27 Rh1 C6 79.20(12) . . ?
C27 Rh1 C32 155.23(13) . . ?
C32 Rh1 N20 78.08(12) . . ?
C32 Rh1 C5 79.48(12) . . ?
C32 Rh1 C6 108.25(12) . . ?
C21 N20 Rh1 119.3(2) . . ?
C21 N20 C25 121.7(3) . . ?
C25 N20 Rh1 118.9(2) . . ?
C27 N26 C21 119.6(3) . . ?
C30 N26 C21 129.2(3) . . ?
C30 N26 C27 110.9(3) . . ?
C27 N28 C29 111.3(3) . . ?
C27 N28 C36 124.9(3) . . ?
C29 N28 C36 123.8(3) . . ?
C32 N31 C25 120.1(3) . . ?
C32 N31 C35 110.0(3) . . ?
C35 N31 C25 129.9(3) . . ?
C32 N33 C34 111.2(3) . . ?
C32 N33 C37 125.3(3) . . ?
C34 N33 C37 123.5(3) . . ?
F1 C1 C2 119.5(4) . . ?
F1 C1 C6 120.2(4) . . ?
C6 C1 C2 120.3(4) . . ?
F2 C2 C1 119.5(5) . . ?
F2 C2 C3 120.0(5) . . ?
C1 C2 C3 120.5(4) . . ?
C4 C3 C2 118.6(5) . . ?
C3 C4 C5 120.5(5) . . ?
C4 C5 Rh1 110.8(3) . . ?
C6 C5 Rh1 73.0(2) . . ?
C6 C5 C4 119.0(4) . . ?
C1 C6 Rh1 108.7(3) . . ?
C5 C6 Rh1 78.2(2) . . ?
C5 C6 C1 121.1(4) . . ?
C8 C7 Rh1 125.4(3) . . ?
C8 C7 C12 120.6(3) . . ?
C12 C7 Rh1 113.8(3) . . ?
C7 C8 C9 120.2(4) . . ?
C10 C9 C8 119.7(4) . . ?
C11 C10 C9 120.1(4) . . ?
C10 C11 C12 121.0(4) . . ?
C7 C12 C13 115.4(3) . . ?
C11 C12 C7 118.3(3) . . ?
C11 C12 C13 126.3(3) . . ?
C14 C13 C12 125.1(3) . . ?
C14 C13 C18 120.3(4) . . ?
C18 C13 C12 114.5(3) . . ?
C15 C14 C13 120.0(4) . . ?
C16 C15 C14 120.3(3) . . ?
C15 C16 C17 120.4(4) . . ?
C18 C17 C16 120.8(4) . . ?
C13 C18 Rh1 114.0(3) . . ?
C17 C18 Rh1 127.7(3) . . ?
C17 C18 C13 118.2(3) . . ?
N20 C21 N26 110.9(3) . . ?
N20 C21 C22 121.3(3) . . ?
C22 C21 N26 127.8(3) . . ?
C21 C22 C23 116.4(3) . . ?
C24 C23 C22 122.3(3) . . ?
C23 C24 C25 117.5(3) . . ?
N20 C25 N31 110.9(3) . . ?
N20 C25 C24 120.8(3) . . ?
C24 C25 N31 128.4(3) . . ?
N26 C27 Rh1 112.3(2) . . ?
N28 C27 Rh1 143.2(2) . . ?
N28 C27 N26 104.1(3) . . ?
C30 C29 N28 107.8(3) . . ?
C29 C30 N26 105.9(3) . . ?
N31 C32 Rh1 112.0(2) . . ?
N33 C32 Rh1 143.5(3) . . ?
N33 C32 N31 104.5(3) . . ?
C35 C34 N33 107.5(3) . . ?
C34 C35 N31 106.8(3) . . ?
C202 C201 C206 116.0(3) . . ?
C202 C201 B200 120.5(3) . . ?
C206 C201 B200 122.7(3) . . ?
C201 C202 C203 122.3(3) . . ?
C202 C203 C207 120.1(3) . . ?
C204 C203 C202 120.6(3) . . ?
C204 C203 C207 119.3(3) . . ?
C203 C204 C205 118.5(3) . . ?
C204 C205 C206 121.1(3) . . ?
C204 C205 C208 117.9(3) . . ?
C206 C205 C208 120.9(3) . . ?
C205 C206 C201 121.6(3) . . ?
F11 C207 F13 104.9(3) . . ?
F11 C207 C203 113.2(4) . . ?
F12 C207 F11 106.7(4) . . ?
F12 C207 F13 105.7(4) . . ?
F12 C207 C203 113.7(3) . . ?
F13 C207 C203 112.0(4) . . ?
F14 C208 F15 108.7(4) . . ?
F14 C208 F16 104.9(4) . . ?
F14 C208 C205 113.7(4) . . ?
F14A C208 F15A 108.9(6) . . ?
F14A C208 F16A 106.7(6) . . ?
F14A C208 C205 115.6(5) . . ?
F15 C208 F16 104.9(5) . . ?
F15 C208 C205 113.2(4) . . ?
F15A C208 F16A 102.9(5) . . ?
F15A C208 C205 112.7(6) . . ?
F16 C208 C205 110.8(4) . . ?
F16A C208 C205 109.1(5) . . ?
C210 C209 C214 115.7(3) . . ?
C210 C209 B200 121.7(2) . . ?
C214 C209 B200 122.1(3) . . ?
C211 C210 C209 122.3(3) . . ?
C210 C211 C212 120.7(3) . . ?
C210 C211 C215 119.8(3) . . ?
C212 C211 C215 119.5(3) . . ?
C213 C212 C211 117.8(3) . . ?
C212 C213 C216 118.6(3) . . ?
C214 C213 C212 121.5(3) . . ?
C214 C213 C216 119.9(3) . . ?
C213 C214 C209 122.0(3) . . ?
F17 C215 F18 100.8(4) . . ?
F17 C215 C211 115.5(4) . . ?
F17A C215 F18A 101.9(5) . . ?
F17A C215 F19A 112.1(5) . . ?
F17A C215 C211 119.2(5) . . ?
F18 C215 C211 107.9(3) . . ?
F18A C215 C211 106.9(4) . . ?
F19 C215 F17 113.6(4) . . ?
F19 C215 F18 100.2(4) . . ?
F19 C215 C211 116.1(3) . . ?
F19A C215 F18A 97.5(5) . . ?
F19A C215 C211 115.5(5) . . ?
F20 C216 F21 107.1(3) . . ?
F20 C216 F22 105.7(3) . . ?
F20 C216 C213 113.6(3) . . ?
F20A C216 F21A 106.6(6) . . ?
F20A C216 F22A 107.1(6) . . ?
F20A C216 C213 114.2(5) . . ?
F21 C216 F22 104.3(3) . . ?
F21 C216 C213 113.0(3) . . ?
F21A C216 C213 111.2(5) . . ?
F22 C216 C213 112.4(3) . . ?
F22A C216 F21A 105.1(6) . . ?
F22A C216 C213 112.0(5) . . ?
C218 C217 C222 116.3(3) . . ?
C218 C217 B200 123.3(3) . . ?
C222 C217 B200 119.9(3) . . ?
C219 C218 C217 121.6(3) . . ?
C218 C219 C223 119.1(3) . . ?
C220 C219 C218 121.1(3) . . ?
C220 C219 C223 119.8(3) . . ?
C219 C220 C221 118.4(3) . . ?
C220 C221 C224 118.4(3) . . ?
C222 C221 C220 120.5(3) . . ?
C222 C221 C224 121.0(3) . . ?
C221 C222 C217 122.1(3) . . ?
F23 C223 C219 112.6(3) . . ?
F24 C223 F23 105.9(3) . . ?
F24 C223 C219 112.6(3) . . ?
F25 C223 F23 106.1(3) . . ?
F25 C223 F24 105.7(3) . . ?
F25 C223 C219 113.2(3) . . ?
F26 C224 F28 105.4(4) . . ?
F26 C224 C221 112.8(3) . . ?
F27 C224 F26 105.1(3) . . ?
F27 C224 F28 105.4(3) . . ?
F27 C224 C221 113.0(3) . . ?
F28 C224 C221 114.3(3) . . ?
C226 C225 B200 121.0(3) . . ?
C230 C225 C226 115.8(3) . . ?
C230 C225 B200 122.8(3) . . ?
C227 C226 C225 122.1(3) . . ?
C226 C227 C231 119.2(3) . . ?
C228 C227 C226 121.0(3) . . ?
C228 C227 C231 119.7(3) . . ?
C227 C228 C229 118.3(3) . . ?
C228 C229 C230 120.5(3) . . ?
C228 C229 C232 120.0(3) . . ?
C230 C229 C232 119.5(3) . . ?
C225 C230 C229 122.3(3) . . ?
F29 C231 F30 107.3(3) . . ?
F29 C231 F31 106.5(4) . . ?
F29 C231 C227 113.5(3) . . ?
F30 C231 C227 111.4(3) . . ?
F31 C231 F30 105.6(3) . . ?
F31 C231 C227 112.0(3) . . ?
F32 C232 C229 112.6(3) . . ?
F33 C232 F32 106.9(3) . . ?
F33 C232 F34 106.4(4) . . ?
F33 C232 C229 113.3(3) . . ?
F34 C232 F32 104.3(3) . . ?
F34 C232 C229 112.8(3) . . ?
C209 B200 C201 101.5(2) . . ?
C217 B200 C201 113.6(2) . . ?
C217 B200 C209 114.1(2) . . ?
C225 B200 C201 112.3(2) . . ?
C225 B200 C209 112.3(2) . . ?
C225 B200 C217 103.4(2) . . ?

loop_
_geom_bond_atom_site_label_1
_geom_bond_atom_site_label_2
_geom_bond_distance
_geom_bond_site_symmetry_2
_geom_bond_publ_flag
Rh1 N20 2.045(3) . ?
Rh1 C5 2.761(4) . ?
Rh1 C6 2.697(3) . ?
Rh1 C7 2.024(3) . ?
Rh1 C18 2.035(3) . ?
Rh1 C27 2.040(3) . ?
Rh1 C32 2.044(3) . ?
F1 C1 1.350(5) . ?
F2 C2 1.352(5) . ?
N20 C21 1.330(4) . ?
N20 C25 1.337(4) . ?
N26 C21 1.406(4) . ?
N26 C27 1.387(4) . ?
N26 C30 1.386(4) . ?
N28 C27 1.331(4) . ?
N28 C29 1.391(4) . ?
N28 C36 1.467(4) . ?
N31 C25 1.405(4) . ?
N31 C32 1.383(4) . ?
N31 C35 1.392(4) . ?
N33 C32 1.332(4) . ?
N33 C34 1.392(5) . ?
N33 C37 1.465(5) . ?
C1 C2 1.364(7) . ?
C1 C6 1.364(6) . ?
C2 C3 1.393(8) . ?
C3 C4 1.371(7) . ?
C4 C5 1.406(6) . ?
C5 C6 1.357(6) . ?
C7 C8 1.371(5) . ?
C7 C12 1.407(5) . ?
C8 C9 1.399(5) . ?
C9 C10 1.384(6) . ?
C10 C11 1.377(6) . ?
C11 C12 1.397(5) . ?
C12 C13 1.458(5) . ?
C13 C14 1.392(5) . ?
C13 C18 1.413(5) . ?
C14 C15 1.387(6) . ?
C15 C16 1.365(7) . ?
C16 C17 1.397(5) . ?
C17 C18 1.389(5) . ?
C21 C22 1.384(5) . ?
C22 C23 1.390(5) . ?
C23 C24 1.376(6) . ?
C24 C25 1.376(5) . ?
C29 C30 1.337(5) . ?
C34 C35 1.325(6) . ?
F11 C207 1.326(5) . ?
F12 C207 1.317(5) . ?
F13 C207 1.342(5) . ?
F14 C208 1.324(5) . ?
F14A C208 1.303(6) . ?
F15 C208 1.328(5) . ?
F15A C208 1.339(6) . ?
F16 C208 1.364(5) . ?
F16A C208 1.376(6) . ?
F17 C215 1.285(5) . ?
F17A C215 1.253(5) . ?
F18 C215 1.412(5) . ?
F18A C215 1.420(6) . ?
F19 C215 1.279(4) . ?
F19A C215 1.299(6) . ?
F20 C216 1.303(4) . ?
F20A C216 1.290(6) . ?
F21 C216 1.318(4) . ?
F21A C216 1.321(6) . ?
F22 C216 1.325(4) . ?
F22A C216 1.316(6) . ?
F23 C223 1.344(4) . ?
F24 C223 1.335(5) . ?
F25 C223 1.327(5) . ?
F26 C224 1.324(5) . ?
F27 C224 1.318(4) . ?
F28 C224 1.326(5) . ?
F29 C231 1.320(5) . ?
F30 C231 1.337(5) . ?
F31 C231 1.334(4) . ?
F32 C232 1.339(5) . ?
F33 C232 1.303(5) . ?
F34 C232 1.324(4) . ?
C201 C202 1.395(4) . ?
C201 C206 1.405(4) . ?
C201 B200 1.648(4) . ?
C202 C203 1.396(4) . ?
C203 C204 1.377(5) . ?
C203 C207 1.497(5) . ?
C204 C205 1.381(6) . ?
C205 C206 1.394(5) . ?
C205 C208 1.493(5) . ?
C209 C210 1.398(4) . ?
C209 C214 1.406(4) . ?
C209 B200 1.643(4) . ?
C210 C211 1.387(4) . ?
C211 C212 1.391(4) . ?
C211 C215 1.491(5) . ?
C212 C213 1.380(4) . ?
C213 C214 1.378(5) . ?
C213 C216 1.508(4) . ?
C217 C218 1.402(4) . ?
C217 C222 1.403(4) . ?
C217 B200 1.637(4) . ?
C218 C219 1.395(4) . ?
C219 C220 1.375(5) . ?
C219 C223 1.499(5) . ?
C220 C221 1.395(5) . ?
C221 C222 1.386(4) . ?
C221 C224 1.486(5) . ?
C225 C226 1.402(4) . ?
C225 C230 1.391(4) . ?
C225 B200 1.634(4) . ?
C226 C227 1.387(4) . ?
C227 C228 1.377(5) . ?
C227 C231 1.510(5) . ?
C228 C229 1.384(5) . ?
C229 C230 1.396(4) . ?
C229 C232 1.486(5) . ?

loop_
_exptl_oxdiff_crystal_face_indexfrac_h
_exptl_oxdiff_crystal_face_indexfrac_k
_exptl_oxdiff_crystal_face_indexfrac_l
_exptl_oxdiff_crystal_face_x
_exptl_oxdiff_crystal_face_y
_exptl_oxdiff_crystal_face_z
6.4195 -9.0501 -6.8353 0.7875 0.5178 -0.3341
-3.9104 -2.1464 -8.3187 -0.2686 -0.1879 -0.9447
-6.4878 9.0122 6.6892 -0.7922 -0.5211 0.3175
1.5149 4.3131 10.2491 0.0247 -0.0209 0.9995
-3.5492 -15.6946 3.3714 0.5427 -0.8225 -0.1699
-0.4616 0.3385 -11.2188 -0.1851 0.2640 -0.9466
3.6314 15.8280 -2.3225 -0.5306 0.8057 0.2632
-6.9947 -6.9997 7.0022 -0.0627 -0.9981 0.0658
0.0045 18.0031 0.0039 -0.8548 0.4761 0.2798
